data_2003958
loop_
_publ_author_name
'Tsutsumi, S.'
'Okonogi, T.'
'Takeuchi, Y.'
'Kodama, Y.'

_publ_section_title
;
 Prolyl Endopeptidase Inhibitors. III. A Peptidyl \a-Keto Benzothiazole
 Derivative
;
_journal_issue 9
_journal_name_full 'Acta Crystallographica Section C'
_journal_page_first 1927
_journal_page_last 1929
_journal_paper_doi 10.1107/S010827019500391X
_journal_volume 51
_journal_year 1995
_chemical_formula_moiety 'C25 H25 N3 O4 S1'
_chemical_formula_sum 'C25 H25 N3 O4 S'
_chemical_formula_weight 463.55
_symmetry_cell_setting monoclinic
_symmetry_space_group_name_H-M 'P 1 21 1'
_audit_creation_method 'from TEXRAY.INF file'
_cell_angle_alpha 90
_cell_angle_beta 95.580(10)
_cell_angle_gamma 90
_cell_formula_units_Z 2.00
_cell_length_a 10.2260(10)
_cell_length_b 9.3650(10)
_cell_length_c 12.073(2)
_cell_measurement_reflns_used 25
_cell_measurement_temperature 23.0
_cell_measurement_theta_max 19.21
_cell_measurement_theta_min 10.17
_cell_volume 1150.7(3)
_computing_cell_refinement 'MSC/AFC Diffractometer Control Software'
_computing_data_collection
; MSC/AFC Diffractometer Control Software (Molecular Structure
Corporation, 1988)
;
_computing_data_reduction 'MSC/AFC Diffractometer Control Software'
_computing_molecular_graphics 'ORTEPII (Johnson, 1976)'
_computing_publication_material 'TEXSAN FINISH'
_computing_structure_refinement 'TEXSAN LS'
_computing_structure_solution ' TEXSAN PROCESS (Molecular Structure Corporation, 1989)'
_diffrn_ambient_temperature 23.0
_diffrn_measurement_device AFC-5R
_diffrn_measurement_method '\w scans with profile analysis'
_diffrn_radiation_monochromator graphite
_diffrn_radiation_source 'Rigaku rotating anode'
_diffrn_radiation_type CuK\a
_diffrn_radiation_wavelength 1.5418
_diffrn_reflns_av_R_equivalents 5.37
_diffrn_reflns_limit_h_max 11
_diffrn_reflns_limit_h_min -011
_diffrn_reflns_limit_k_max 10
_diffrn_reflns_limit_k_min 0
_diffrn_reflns_limit_l_max 13
_diffrn_reflns_limit_l_min 0
_diffrn_reflns_number 1935
_diffrn_reflns_theta_max 60
_diffrn_standards_decay_% -02.30
_diffrn_standards_interval_count 150
_diffrn_standards_number 3
_exptl_absorpt_coefficient_mu 1.5149
_exptl_absorpt_correction_type none
_exptl_crystal_colour colorless
_exptl_crystal_density_diffrn 1.338
_exptl_crystal_description needle
_exptl_crystal_F_000 488.00
_exptl_crystal_size_max .1
_exptl_crystal_size_mid .1
_exptl_crystal_size_min .03
_refine_diff_density_max .69
_refine_diff_density_min -01.25
_refine_ls_extinction_coef 5.66E-7
_refine_ls_extinction_method 'type 2, Gaussian, isotropic (Zachariasen, 1963)'
_refine_ls_goodness_of_fit_obs 1.121
_refine_ls_hydrogen_treatment noref
_refine_ls_matrix_type full
_refine_ls_number_parameters 297
_refine_ls_number_reflns 1834
_refine_ls_R_factor_obs .2202
_refine_ls_shift/esd_max .80
_refine_ls_structure_factor_coef F
_refine_ls_weighting_details 'w = 1/\s^2^(F~o~)'
_refine_ls_weighting_scheme calc
_refine_ls_wR_factor_obs .0735
_reflns_number_observed 1834
_reflns_number_total 1840
_reflns_observed_criterion I>0
_cod_data_source_file vj1014.cif
_cod_data_source_block vj1014a
_cod_depositor_comments
;
The following automatic conversions were performed:

'_refine_ls_weighting_scheme' value 'w = 1/\s^2^(F~o~)' was changed
to 'calc'. New tag '_refine_ls_weighting_details' was created. The
value of the new tag was set to 'w = 1/\s^2^(F~o~)'.

Automatic conversion script
Id: cif_fix_values 3143 2015-03-26 13:38:13Z robertas 
;
_cod_original_cell_volume 1150.6(2)
_cod_original_sg_symbol_H-M 'P 21'
_cod_original_formula_sum 'C25 H25 N3 O4 S1'
_cod_database_code 2003958

loop_
_atom_site_aniso_label
_atom_site_aniso_U_11
_atom_site_aniso_U_22
_atom_site_aniso_U_33
_atom_site_aniso_U_12
_atom_site_aniso_U_13
_atom_site_aniso_U_23
S1 0.077(3) 0.046(2) 0.066(2) 0.000(2) 0.009(2) 0.006(3)
O1 0.064(7) 0.067(7) 0.087(7) -0.001(6) -0.022(6) 0.012(6)
O2 0.130(10) 0.052(7) 0.077(8) -0.029(7) -0.009(7) 0.001(6)
O3 0.058(6) 0.075(8) 0.064(6) 0.019(6) 0.013(5) -0.021(6)
O4 0.069(7) 0.068(7) 0.089(7) -0.027(6) 0.015(6) -0.013(6)
N1 0.058(7) 0.037(7) 0.042(7) 0.008(6) -0.005(5) -0.003(6)
N2 0.036(6) 0.063(8) 0.032(6) 0.012(6) -0.006(5) -0.019(6)
N3 0.013(5) 0.054(7) 0.078(8) -0.004(6) -0.001(5) 0.006(7)
C1 0.052(8) 0.056(10) 0.063(10) 0.006(8) 0.020(8) -0.013(10)
C2 0.120(10) 0.070(10) 0.027(8) 0.020(10) 0.022(9) -0.001(9)
C3 0.110(10) 0.090(10) 0.050(10) 0.040(10) -0.013(10) -0.020(10)
C4 0.090(10) 0.070(10) 0.060(10) -0.006(10) -0.015(9) 0.005(10)
C5 0.048(9) 0.060(10) 0.063(10) -0.005(8) -0.013(8) 0.007(8)
C6 0.046(8) 0.041(9) 0.052(9) 0.001(7) 0.011(7) -0.009(8)
C7 0.074(10) 0.038(9) 0.045(8) 0.001(8) 0.001(7) -0.013(8)
C8 0.048(9) 0.060(10) 0.050(10) 0.011(8) 0.008(8) 0.000(9)
C9 0.064(9) 0.035(8) 0.054(9) 0.005(7) 0.010(8) -0.003(7)
C10 0.040(8) 0.036(8) 0.070(10) 0.000(7) -0.007(7) -0.001(8)
C11 0.041(8) 0.042(9) 0.072(9) 0.014(7) 0.002(7) -0.015(8)
C12 0.080(10) 0.050(10) 0.060(10) -0.018(10) 0.007(9) 0.003(9)
C13 0.060(10) 0.060(10) 0.16(2) -0.010(10) -0.040(10) -0.030(10)
C14 0.080(10) 0.060(10) 0.25(2) -0.020(10) 0.030(10) -0.01(2)
C15 0.052(9) 0.050(10) 0.100(10) 0.000(8) 0.005(8) 0.020(9)
C16 0.028(6) 0.065(10) 0.071(9) 0.005(7) 0.006(6) -0.009(8)
C17 0.053(10) 0.12(2) 0.080(10) 0.004(10) 0.017(9) -0.030(10)
C18 0.041(8) 0.100(10) 0.080(10) 0.025(9) -0.003(8) 0.020(10)
C19 0.13(2) 0.060(10) 0.090(10) 0.010(10) -0.040(10) -0.010(10)
C20 0.061(9) 0.048(10) 0.063(10) 0.002(8) -0.015(8) 0.002(9)
C21 0.080(10) 0.12(2) 0.110(10) -0.020(10) 0.040(10) 0.00(2)
C22 0.080(10) 0.044(10) 0.090(10) -0.002(9) 0.000(10) -0.011(9)
C23 0.080(10) 0.060(10) 0.13(2) 0.000(10) -0.030(10) 0.000(10)
C24 0.18(2) 0.10(2) 0.080(10) -0.06(2) 0.01(2) 0.030(10)
C25 0.14(2) 0.17(3) 0.090(10) -0.05(2) 0.06(2) -0.01(2)

loop_
_atom_site_label
_atom_site_fract_x
_atom_site_fract_y
_atom_site_fract_z
_atom_site_U_iso_or_equiv
S1 .4693(4) .0233 .1541(3) .0630(10)
O1 1.0101(10) -0.4180(10) .6819(8) .073(4)
O2 .5590(10) .0750(10) .3908(9) .089(4)
O3 .7394(8) -0.1940(10) .4716(7) .066(3)
O4 .7928(9) -0.3980(10) .7018(8) .076(4)
N1 .3911(9) -0.2060(10) .2449(8) .046(3)
N2 .5784(9) -0.1140(10) .5691(7) .044(3)
N3 .9125(8) -0.2060(10) .6660(8) .049(3)
C1 .3910(10) -0.104(2) .0660(10) .057(5)
C2 .366(2) -0.106(2) -.0470(10) .071(5)
C3 .300(2) -0.220(2) -.0990(10) .085(6)
C4 .262(2) -0.329(2) -.0320(10) .074(6)
C5 .2930(10) -0.336(2) .0810(10) .056(5)
C6 .3560(10) -0.219(2) .1310(10) .047(4)
C7 .4510(10) -.088(2) .2670(10) .053(4)
C8 .5030(10) -.039(2) .3770(10) .053(5)
C9 .4790(10) -0.1370(10) .4740(10) .051(4)
C10 .7030(10) -0.1460(10) .5570(10) .048(4)
C11 .8000(10) -0.1100(10) .6560(10) .052(4)
C12 .894(2) -0.344(2) .6880(10) .065(6)
C13 .8620(10) .034(2) .6410(10) .097(6)
C14 1.004(2) .012(2) .643(2) .130(8)
C15 1.0320(10) -0.141(2) .6370(10) .068(5)
C16 .5210(10) -.0620(10) .6700(10) .055(4)
C17 .3810(10) -.028(2) .6270(10) .087(7)
C18 .3510(10) -0.102(2) .5230(10) .073(5)
C19 1.003(2) -0.575(2) .695(2) .094(7)
C20 1.0640(10) -0.624(2) .8060(10) .058(5)
C21 1.003(2) -0.613(2) .893(2) .101(7)
C22 1.189(2) -0.680(2) .8120(10) .072(6)
C23 1.248(2) -0.725(2) .916(2) .091(7)
C24 1.174(2) -0.719(3) 1.004(2) .122(9)
C25 1.054(2) -0.659(3) 1.000(2) .130(10)
H1 .3808 -0.0200 -0.0958 .0874
H2 .2852 -0.2291 -0.1797 .0924
H3 .2085 -0.4071 -0.0665 .0810
H4 .2668 -0.4188 .1300 .0723
H5 .4747 -0.2365 .4568 .0622
H6 .7540 -0.1040 .7247 .0649
H7 .8338 .0880 .5719 .1173
H8 .8526 .1105 .6998 .1173
H9 1.0434 .0559 .5785 .1651
H10 1.0564 .0490 .7075 .1651
H11 1.1096 -0.1673 .6887 .0869
H12 1.0557 -0.1695 .5641 .0869
H13 .5246 -0.1326 .7273 .0628
H14 .5686 .0210 .7004 .0628
H15 .3205 -0.0478 .6842 .1004
H16 .3703 .0779 .6159 .1004
H17 .2923 -0.0487 .4738 .0862
H18 .3016 -0.1898 .5414 .0862
H19 .9123 -0.6122 .6763 .1174
H20 1.0483 -0.6241 .6302 .1174
H21 .9187 -0.5601 .8910 .1075
H22 1.2436 -0.6805 .7447 .0925
H23 1.3351 -0.7727 .9188 .1047
H24 1.2143 -0.7512 1.0774 .1634
H25 1.0042 -0.6578 1.0645 .1342

loop_
_atom_type_symbol
_atom_type_scat_source
_atom_type_scat_dispersion_real
_atom_type_scat_dispersion_imag
C 'International Tables' .018 .009
H 'International Tables' .000 .000
N 'International Tables' .031 .018
O 'International Tables' .049 .032
S 'International Tables' .333 .557

loop_
_geom_angle_atom_site_label_1
_geom_angle_atom_site_label_2
_geom_angle_atom_site_label_3
_geom_angle
_geom_angle_publ_flag
C1 S1 C7 89.4(7) no
C1 C6 C5 120.0(10) no
C12 O1 C19 116.0(10) no
S1 C7 N1 116.0(10) no
C6 N1 C7 111.0(10) no
S1 C7 C8 118.0(10) no
C9 N2 C10 118.0(10) no
N1 C7 C8 126.0(10) no
C9 N2 C16 113.0(9) no
O2 C8 C7 122.0(10) no
C10 N2 C16 129.0(10) no
O2 C8 C9 122.0(10) no
C11 N3 C12 119.0(10) no
C7 C8 C9 116.0(10) no
C11 N3 C15 114.0(10) no
N2 C9 C8 111.0(10) no
C12 N3 C15 127.0(10) no
N2 C9 C18 102.7(9) no
S1 C1 C2 130.0(10) no
N2 C9 H5 109.57 no
S1 C1 C6 108.0(10) no
C8 C9 C18 112.0(10) no
C2 C1 C6 121.0(10) no
C8 C9 H5 115.07 no
C1 C2 C3 120(2) no
C18 C9 H5 105.49 no
C1 C2 H1 123.07 no
O3 C10 N2 124.0(10) no
C3 C2 H1 116.45 no
O3 C10 C11 121.0(10) no
C2 C3 C4 117.0(10) no
N2 C10 C11 115.0(10) no
C2 C3 H2 122.79 no
N3 C11 C10 112.0(10) no
C4 C3 H2 119.65 no
N3 C11 C13 103.0(10) no
C3 C4 C5 125.0(10) no
N3 C11 H6 113.18 no
C3 C4 H3 118.99 no
C10 C11 C13 111.0(10) no
C5 C4 H3 116.50 no
C10 C11 H6 110.51 no
C4 C5 C6 117.0(10) no
C13 C11 H6 106.95 no
C4 C5 H4 124.37 no
O1 C12 O4 124.0(10) no
C6 C5 H4 118.75 no
O1 C12 N3 110.0(10) no
N1 C6 C1 116.0(10) no
O4 C12 N3 126(2) no
N1 C6 C5 125.0(10) no
C11 C13 C14 108(2) no
C11 C13 H7 117.62 no
C18 C17 H15 115.19 no
C11 C13 H8 118.12 no
C18 C17 H16 109.86 no
C14 C13 H7 107.30 no
H15 C17 H16 102.24 no
C14 C13 H8 104.11 no
C9 C18 C17 109.0(10) no
H7 C13 H8 100.37 no
C9 C18 H17 113.17 no
C13 C14 C15 109.0(10) no
C9 C18 H18 112.71 no
C13 C14 H9 113.91 no
C17 C18 H17 111.11 no
C13 C14 H10 116.42 no
C17 C18 H18 105.30 no
C15 C14 H9 105.09 no
H17 C18 H18 105.35 no
C15 C14 H10 106.90 no
O1 C19 C20 113.0(10) no
H9 C14 H10 104.30 no
O1 C19 H19 112.19 no
N3 C15 C14 103.0(10) no
O1 C19 H20 108.63 no
N3 C15 H11 112.68 no
C20 C19 H19 113.52 no
N3 C15 H12 113.07 no
C20 C19 H20 110.92 no
C14 C15 H11 111.36 no
H19 C19 H20 98.07 no
C14 C15 H12 112.66 no
C19 C20 C21 121(2) no
H11 C15 H12 104.24 no
C19 C20 C22 118(2) no
N2 C16 C17 103.0(10) no
C21 C20 C22 121(2) no
N2 C16 H13 111.88 no
C20 C21 C25 124(2) no
N2 C16 H14 109.97 no
C20 C21 H21 120.51 no
C17 C16 H13 111.39 no
C25 C21 H21 114.73 no
C17 C16 H14 113.06 no
C20 C22 C23 119.0(10) no
H13 C16 H14 107.68 no
C20 C22 H22 122.20 no
C16 C17 C18 108.0(10) no
C23 C22 H22 118.78 no
C16 C17 H15 111.24 no
C22 C23 C24 117(2) no
C16 C17 H16 109.94 no
C22 C23 H23 118.59 no
C24 C23 H23 123.29 no
C23 C24 C25 124(2) no
C23 C24 H24 118.08 no
C25 C24 H24 117.46 no
C21 C25 C24 114(2) no
C21 C25 H25 123.72 no
C24 C25 H25 121.44 no

loop_
_geom_bond_atom_site_label_1
_geom_bond_atom_site_label_2
_geom_bond_distance
_geom_bond_publ_flag
S1 C1 1.740(10) no
C8 C9 1.53(2) no
S1 C7 1.740(10) no
C9 C18 1.52(2) no
O1 C12 1.38(2) no
C9 H5 0.956 no
O1 C19 1.48(2) no
C10 C11 1.51(2) no
O2 C8 1.21(2) no
C11 C13 1.51(2) no
O3 C10 1.210(10) no
C11 H6 0.995 no
O4 C12 1.180(10) no
C13 C14 1.46(2) no
N1 C6 1.390(10) no
C13 H7 0.994 no
N1 C7 1.280(10) no
C13 H8 1.026 no
N2 C9 1.470(10) no
C14 C15 1.47(2) no
N2 C10 1.330(10) no
C14 H9 1.001 no
N2 C16 1.490(10) no
C14 H10 0.963 no
N3 C11 1.460(10) no
C15 H11 0.992 no
N3 C12 1.33(2) no
C15 H12 0.974 no
N3 C15 1.440(10) no
C16 C17 1.50(2) no
C1 C2 1.37(2) no
C16 H13 0.954 no
C1 C6 1.40(2) no
C16 H14 0.968 no
C2 C3 1.38(2) no
C17 C18 1.45(2) no
C2 H1 1.017 no
C17 H15 0.985 no
C3 C4 1.38(2) no
C17 H16 1.008 no
C3 H2 0.975 no
C18 H17 0.947 no
C4 C5 1.38(2) no
C18 H18 1.004 no
C4 H3 0.979 no
C19 C20 1.49(2) no
C5 C6 1.38(2) no
C19 H19 0.995 no
C5 H4 1.024 no
C19 H20 1.058 no
C7 C8 1.45(2) no
C20 C21 1.28(2) no
C20 C22 1.38(2) no
C21 C25 1.41(2) no
C21 H21 0.990 no
C22 C23 1.40(2) no
C22 H22 1.030 no
C23 C24 1.37(2) no
C23 H23 0.993 no
C24 C25 1.35(3) no
C24 H24 0.986 no
C25 H25 0.966 no

loop_
_geom_torsion_atom_site_label_1
_geom_torsion_atom_site_label_2
_geom_torsion_atom_site_label_3
_geom_torsion_atom_site_label_4
_geom_torsion
_geom_torsion_publ_flag
S1 C1 C2 C3 -180.0(10) no
N2 C10 C11 N3 150.0(10) no
S1 C1 C6 N1 -1.0(10) no
N2 C10 C11 C13 -96.0(10) no
S1 C1 C6 C5 -179.0(10) no
N2 C16 C17 C18 19(2) no
S1 C7 N1 C6 1.0(10) no
N3 C11 C13 C14 0(2) no
S1 C7 C8 O2 -1(2) no
N3 C12 O1 C19 -175.0(10) no
S1 C7 C8 C9 177.4(9) no
N3 C15 C14 C13 -17(2) no
O1 C12 N3 C11 173.0(10) no
C1 S1 C7 C8 180.0(10) no
O1 C12 N3 C15 2(2) no
C1 C2 C3 C4 1(2) no
O1 C19 C20 C21 79(2) no
C1 C6 N1 C7 0(2) no
O1 C19 C20 C22 -101(2) no
C1 C6 C5 C4 -4(2) no
O2 C8 C7 N1 180.0(10) no
C2 C1 S1 C7 -177.0(10) no
O2 C8 C9 N2 -26(2) no
C2 C1 C6 C5 0(2) no
O2 C8 C9 C18 88(2) no
C2 C3 C4 C5 -5(3) no
O3 C10 N2 C9 0(2) no
C3 C2 C1 C6 2(2) no
O3 C10 N2 C16 176.0(10) no
C3 C4 C5 C6 7(2) no
O3 C10 C11 N3 -33(2) no
C5 C6 N1 C7 178.0(10) no
O3 C10 C11 C13 81(2) no
C6 N1 C7 C8 -180.0(10) no
O4 C12 O1 C19 -1(2) no
C6 C1 S1 C7 1.2(9) no
O4 C12 N3 C11 -1(2) no
C7 C8 C9 C18 -90.0(10) no
O4 C12 N3 C15 -173.0(10) no
C8 C9 N2 C10 -65.0(10) no
N1 C6 C1 C2 178.0(10) no
C8 C9 N2 C16 118.0(10) no
N1 C6 C5 C4 178.0(10) no
C8 C9 C18 C17 -105.0(10) no
N1 C7 S1 C1 -1.0(10) no
C9 N2 C10 C11 176.0(10) no
N1 C7 C8 C9 -2(2) no
C9 N2 C16 C17 -10.0(10) no
N2 C9 C8 C7 155.0(10) no
C9 C18 C17 C16 -21(2) no
N2 C9 C18 C17 14(2) no
C10 N2 C9 C18 175.0(10) no
C10 N2 C16 C17 173.0(10) no
C10 C11 N3 C12 -65(2) no
C10 C11 N3 C15 108.0(10) no
C10 C11 C13 C14 -120.0(10) no
C11 N3 C15 C14 18(2) no
C11 C10 N2 C16 -7(2) no
C11 C13 C14 C15 11(2) no
C12 O1 C19 C20 -106(2) no
C12 N3 C11 C13 176.0(10) no
C12 N3 C15 C14 -170.0(10) no
C13 C11 N3 C15 -12.0(10) no
C16 N2 C9 C18 -2.0(10) no
C19 C20 C21 C25 180(2) no
C19 C20 C22 C23 179(2) no
C20 C21 C25 C24 -2(4) no
C20 C22 C23 C24 4(3) no
C21 C20 C22 C23 0(3) no
C21 C25 C24 C23 6(4) no
C22 C20 C21 C25 -1(3) no
C22 C23 C24 C25 -8(4) no
